data_4028949
loop_
_publ_author_name
'Zhou, Chao'
'Fang, Zhao'
'Fu, Chunling'
'Ma, Shengming'

_publ_section_title
;
 Highly Regio- and Stereoselective Oxidative Hydroacetoxylation of
 1,2-Allenylic Sulfoxides via a Different Mechanism
;
_journal_issue 7
_journal_name_full 'The Journal of Organic Chemistry'
_journal_page_first 2887
_journal_page_last 2890
_journal_paper_doi 10.1021/jo802755k
_journal_volume 74
_journal_year 2009
_chemical_absolute_configuration ad
_chemical_formula_sum 'C17 H14 Br N O6 S'
_chemical_formula_weight 440.26
_chemical_name_systematic
; 
 ? 
;
_space_group_IT_number 19
_symmetry_cell_setting orthorhombic
_symmetry_space_group_name_Hall 'P 2ac 2ab'
_symmetry_space_group_name_H-M 'P 21 21 21'
_atom_sites_solution_hydrogens geom
_atom_sites_solution_primary direct
_atom_sites_solution_secondary difmap
_audit_creation_method SHELXL-97
_cell_angle_alpha 90.00
_cell_angle_beta 90.00
_cell_angle_gamma 90.00
_cell_formula_units_Z 8
_cell_length_a 6.7518(3)
_cell_length_b 17.3942(7)
_cell_length_c 31.4299(13)
_cell_measurement_temperature 296(2)
_cell_volume 3691.2(3)
_computing_structure_refinement 'SHELXL-97 (Sheldrick, 1997)'
_computing_structure_solution 'SHELXS-97 (Sheldrick, 1990)'
_diffrn_ambient_temperature 296(2)
_diffrn_measured_fraction_theta_full 0.999
_diffrn_measured_fraction_theta_max 0.999
_diffrn_radiation_monochromator graphite
_diffrn_radiation_source 'fine-focus sealed tube'
_diffrn_radiation_type MoK\a
_diffrn_radiation_wavelength 0.71073
_diffrn_reflns_av_R_equivalents 0.0479
_diffrn_reflns_av_sigmaI/netI 0.0384
_diffrn_reflns_limit_h_max 8
_diffrn_reflns_limit_h_min -7
_diffrn_reflns_limit_k_max 20
_diffrn_reflns_limit_k_min -20
_diffrn_reflns_limit_l_max 36
_diffrn_reflns_limit_l_min -37
_diffrn_reflns_number 42884
_diffrn_reflns_theta_full 25.01
_diffrn_reflns_theta_max 25.01
_diffrn_reflns_theta_min 1.75
_exptl_absorpt_coefficient_mu 2.373
_exptl_absorpt_correction_T_max 1
_exptl_absorpt_correction_T_min 0.692002
_exptl_absorpt_correction_type multi-scan
_exptl_crystal_colour colorless
_exptl_crystal_density_diffrn 1.584
_exptl_crystal_density_method 'not measured'
_exptl_crystal_description block
_exptl_crystal_F_000 1776
_exptl_crystal_size_max 0.360
_exptl_crystal_size_mid 0.355
_exptl_crystal_size_min 0.072
_refine_diff_density_max 0.375
_refine_diff_density_min -0.433
_refine_diff_density_rms 0.049
_refine_ls_abs_structure_details 'Flack H D (1983), Acta Cryst. A39, 876-881'
_refine_ls_abs_structure_Flack 0.013(9)
_refine_ls_extinction_method none
_refine_ls_goodness_of_fit_ref 1.049
_refine_ls_hydrogen_treatment constr
_refine_ls_matrix_type full
_refine_ls_number_parameters 469
_refine_ls_number_reflns 6492
_refine_ls_number_restraints 0
_refine_ls_restrained_S_all 1.049
_refine_ls_R_factor_all 0.0569
_refine_ls_R_factor_gt 0.0379
_refine_ls_shift/su_max 0.001
_refine_ls_shift/su_mean 0.000
_refine_ls_structure_factor_coef Fsqd
_refine_ls_weighting_details 'calc w=1/[\s^2^(Fo^2^)+(0.0445P)^2^+1.6323P] where P=(Fo^2^+2Fc^2^)/3'
_refine_ls_weighting_scheme calc
_refine_ls_wR_factor_gt 0.0886
_refine_ls_wR_factor_ref 0.0988
_reflns_number_gt 5154
_reflns_number_total 6492
_reflns_threshold_expression >2sigma(I)
_cod_data_source_file jo802755ksup3.cif
_cod_data_source_block z
_cod_depositor_comments
;
The following automatic conversions were performed:

'_chemical_absolute_configuration' value 'AD' changed to 'ad'
according to /home/saulius/struct/CIF-dictionaries/cif_core.dic
dictionary named 'cif_core.dic' version 2.4.2 from
2011-04-26.

'_symmetry_cell_setting' value 'Orthorhombic' changed to
'orthorhombic' according to
/home/saulius/struct/CIF-dictionaries/cif_core.dic dictionary named
'cif_core.dic' version 2.4.2 from 2011-04-26.

Automatic conversion script
Id: cif_fix_values 1891 2012-01-12 08:04:46Z andrius 
;
_cod_original_sg_symbol_H-M P2(1)2(1)2(1)
_cod_database_code 4028949

loop_
_symmetry_equiv_pos_as_xyz
'x, y, z'
'-x+1/2, -y, z+1/2'
'-x, y+1/2, -z+1/2'
'x+1/2, -y+1/2, -z'

loop_
_atom_site_label
_atom_site_type_symbol
_atom_site_fract_x
_atom_site_fract_y
_atom_site_fract_z
_atom_site_U_iso_or_equiv
_atom_site_adp_type
_atom_site_occupancy
_atom_site_symmetry_multiplicity
_atom_site_calc_flag
_atom_site_refinement_flags
Br1 Br 1.26897(9) 1.33847(3) 0.381842(18) 0.08562(19) Uani 1 1 d .
Br2 Br 0.23407(9) 0.82675(3) 0.194133(17) 0.07939(17) Uani 1 1 d .
S1 S 1.28557(16) 1.62472(5) 0.25504(3) 0.0488(2) Uani 1 1 d .
S2 S 0.25248(17) 1.13018(5) 0.08062(3) 0.0481(2) Uani 1 1 d .
N1 N 0.0619(5) 1.31867(19) 0.14320(11) 0.0466(8) Uani 1 1 d .
N2 N -0.9674(6) 0.8538(2) -0.05321(12) 0.0631(10) Uani 1 1 d .
O1 O 1.3661(4) 1.59867(17) 0.21539(9) 0.0586(8) Uani 1 1 d .
O2 O 1.3800(5) 1.68686(17) 0.27663(10) 0.0696(9) Uani 1 1 d .
O3 O 0.8880(5) 1.45220(18) 0.21102(10) 0.0696(9) Uani 1 1 d .
O4 O 0.7966(4) 1.54296(13) 0.16477(8) 0.0467(6) Uani 1 1 d .
O5 O 0.0194(4) 1.26215(18) 0.16386(9) 0.0631(8) Uani 1 1 d .
O6 O -0.0405(5) 1.34312(18) 0.11468(11) 0.0715(9) Uani 1 1 d .
O7 O 0.3436(4) 1.18904(17) 0.10562(9) 0.0647(8) Uani 1 1 d .
O8 O 0.3383(4) 1.11073(18) 0.04043(9) 0.0613(8) Uani 1 1 d .
O9 O -0.1476(5) 0.97112(18) 0.02623(11) 0.0772(10) Uani 1 1 d .
O10 O -0.2238(5) 1.06807(14) -0.01766(8) 0.0539(7) Uani 1 1 d .
O11 O -0.9925(6) 0.7877(2) -0.04312(15) 0.1050(14) Uani 1 1 d .
O12 O -1.0853(6) 0.8905(2) -0.07335(12) 0.0883(11) Uani 1 1 d .
C1 C 1.2752(6) 1.5583(2) 0.33360(12) 0.0496(9) Uani 1 1 d .
H1A H 1.2774 1.6081 0.3443 0.059 Uiso 1 1 calc R
C2 C 1.2709(6) 1.4964(2) 0.36108(13) 0.0528(10) Uani 1 1 d .
H2A H 1.2697 1.5040 0.3904 0.063 Uiso 1 1 calc R
C3 C 1.2684(6) 1.4240(2) 0.34448(14) 0.0571(10) Uani 1 1 d .
C4 C 1.2667(7) 1.4107(2) 0.30116(14) 0.0582(11) Uani 1 1 d .
H4A H 1.2630 1.3608 0.2907 0.070 Uiso 1 1 calc R
C5 C 1.2705(6) 1.4722(2) 0.27384(13) 0.0500(9) Uani 1 1 d .
H5A H 1.2692 1.4643 0.2446 0.060 Uiso 1 1 calc R
C6 C 1.2763(6) 1.5459(2) 0.29025(12) 0.0453(9) Uani 1 1 d .
C7 C 1.0356(6) 1.6505(2) 0.24846(13) 0.0492(10) Uani 1 1 d .
H7A H 0.9784 1.6797 0.2700 0.059 Uiso 1 1 calc R
C8 C 0.9216(6) 1.6324(2) 0.21592(13) 0.0486(10) Uani 1 1 d .
H8A H 0.7916 1.6497 0.2177 0.058 Uiso 1 1 calc R
C9 C 0.9713(6) 1.5881(2) 0.17671(12) 0.0467(10) Uani 1 1 d .
H9A H 1.0845 1.5542 0.1819 0.056 Uiso 1 1 calc R
C10 C 1.0130(7) 1.6406(3) 0.13967(14) 0.0672(13) Uani 1 1 d .
H10A H 1.0456 1.6104 0.1151 0.101 Uiso 1 1 calc R
H10B H 1.1222 1.6737 0.1465 0.101 Uiso 1 1 calc R
H10C H 0.8979 1.6711 0.1338 0.101 Uiso 1 1 calc R
C11 C 0.7725(6) 1.4766(2) 0.18520(11) 0.0435(8) Uani 1 1 d .
C12 C 0.5866(6) 1.4362(2) 0.17277(11) 0.0383(8) Uani 1 1 d .
C13 C 0.4467(5) 1.4707(2) 0.14703(11) 0.0376(8) Uani 1 1 d .
H13A H 0.4686 1.5199 0.1364 0.045 Uiso 1 1 calc R
C14 C 0.2732(6) 1.43187(19) 0.13699(11) 0.0417(8) Uani 1 1 d .
H14A H 0.1770 1.4544 0.1199 0.050 Uiso 1 1 calc R
C15 C 0.2480(6) 1.35910(18) 0.15308(10) 0.0397(8) Uani 1 1 d .
C16 C 0.3873(6) 1.3226(2) 0.17787(12) 0.0468(9) Uani 1 1 d .
H16A H 0.3666 1.2729 0.1877 0.056 Uiso 1 1 calc R
C17 C 0.5564(6) 1.3617(2) 0.18751(13) 0.0485(10) Uani 1 1 d .
H17A H 0.6529 1.3382 0.2042 0.058 Uiso 1 1 calc R
C18 C 0.2369(6) 1.0528(2) 0.15564(11) 0.0458(9) Uani 1 1 d .
H18A H 0.2375 1.1010 0.1684 0.055 Uiso 1 1 calc R
C19 C 0.2328(6) 0.9869(2) 0.18024(12) 0.0485(9) Uani 1 1 d .
H19A H 0.2308 0.9902 0.2098 0.058 Uiso 1 1 calc R
C20 C 0.2318(6) 0.9171(2) 0.16050(13) 0.0509(9) Uani 1 1 d .
C21 C 0.2323(6) 0.9097(2) 0.11682(13) 0.0543(10) Uani 1 1 d .
H21A H 0.2309 0.8614 0.1041 0.065 Uiso 1 1 calc R
C22 C 0.2350(6) 0.9752(2) 0.09244(12) 0.0483(9) Uani 1 1 d .
H22A H 0.2333 0.9717 0.0629 0.058 Uiso 1 1 calc R
C23 C 0.2401(6) 1.04631(19) 0.11191(11) 0.0432(8) Uani 1 1 d .
C24 C 0.0033(6) 1.1561(2) 0.07361(14) 0.0510(10) Uani 1 1 d .
H24A H -0.0582 1.1801 0.0965 0.061 Uiso 1 1 calc R
C25 C -0.1055(6) 1.1453(2) 0.03954(13) 0.0510(10) Uani 1 1 d .
H25A H -0.2361 1.1618 0.0417 0.061 Uiso 1 1 calc R
C26 C -0.0499(6) 1.1103(2) -0.00217(13) 0.0519(10) Uani 1 1 d .
H26A H 0.0630 1.0755 0.0013 0.062 Uiso 1 1 calc R
C27 C -0.0052(9) 1.1702(3) -0.03573(15) 0.0877(18) Uani 1 1 d .
H27A H 0.0322 1.1451 -0.0617 0.132 Uiso 1 1 calc R
H27B H 0.1015 1.2024 -0.0262 0.132 Uiso 1 1 calc R
H27C H -0.1209 1.2011 -0.0406 0.132 Uiso 1 1 calc R
C28 C -0.2546(8) 0.9999(2) 0.00039(12) 0.0528(9) Uani 1 1 d .
C29 C -0.4417(6) 0.9633(2) -0.01502(12) 0.0464(9) Uani 1 1 d .
C30 C -0.5756(6) 1.0018(2) -0.04030(12) 0.0452(9) Uani 1 1 d .
H30A H -0.5491 1.0519 -0.0489 0.054 Uiso 1 1 calc R
C31 C -0.7486(7) 0.9664(2) -0.05287(11) 0.0470(9) Uani 1 1 d .
H31A H -0.8405 0.9921 -0.0697 0.056 Uiso 1 1 calc R
C32 C -0.7816(6) 0.8917(2) -0.03964(12) 0.0486(9) Uani 1 1 d .
C33 C -0.6520(7) 0.8524(2) -0.01464(15) 0.0616(12) Uani 1 1 d .
H33A H -0.6780 0.8022 -0.0063 0.074 Uiso 1 1 calc R
C34 C -0.4825(7) 0.8889(2) -0.00220(15) 0.0601(12) Uani 1 1 d .
H34A H -0.3929 0.8633 0.0152 0.072 Uiso 1 1 calc R

loop_
_atom_site_aniso_label
_atom_site_aniso_U_11
_atom_site_aniso_U_22
_atom_site_aniso_U_33
_atom_site_aniso_U_23
_atom_site_aniso_U_13
_atom_site_aniso_U_12
Br1 0.0721(3) 0.0838(3) 0.1009(4) 0.0278(3) -0.0127(3) -0.0079(3)
Br2 0.0811(4) 0.0633(3) 0.0938(4) 0.0236(2) -0.0119(3) -0.0095(3)
S1 0.0468(6) 0.0509(5) 0.0488(5) -0.0112(4) 0.0001(5) -0.0114(5)
S2 0.0483(6) 0.0516(5) 0.0444(5) -0.0001(4) -0.0017(5) -0.0112(5)
N1 0.0476(19) 0.0460(19) 0.046(2) 0.0004(17) 0.0011(17) -0.0056(16)
N2 0.060(2) 0.068(3) 0.061(2) 0.010(2) -0.002(2) -0.015(2)
O1 0.0472(16) 0.078(2) 0.0504(17) -0.0117(15) 0.0114(14) -0.0135(14)
O2 0.078(2) 0.0598(19) 0.071(2) -0.0133(16) -0.0094(17) -0.0287(17)
O3 0.065(2) 0.067(2) 0.076(2) 0.0188(17) -0.0276(18) -0.0108(16)
O4 0.0421(15) 0.0420(13) 0.0561(15) 0.0006(11) -0.0074(13) -0.0102(12)
O5 0.064(2) 0.0594(19) 0.066(2) 0.0101(16) 0.0045(16) -0.0189(15)
O6 0.0609(19) 0.073(2) 0.081(2) 0.0156(18) -0.0269(18) -0.0139(17)
O7 0.071(2) 0.0588(17) 0.0640(19) -0.0006(15) -0.0080(15) -0.0245(15)
O8 0.0566(18) 0.081(2) 0.0464(16) 0.0000(15) 0.0102(14) -0.0091(15)
O9 0.080(2) 0.067(2) 0.085(2) 0.0311(18) -0.040(2) -0.0164(17)
O10 0.0619(18) 0.0474(14) 0.0525(15) 0.0082(11) -0.0178(15) -0.0110(15)
O11 0.094(3) 0.068(2) 0.153(4) 0.033(2) -0.026(3) -0.034(2)
O12 0.068(2) 0.102(3) 0.094(3) 0.029(2) -0.027(2) -0.026(2)
C1 0.039(2) 0.059(2) 0.051(2) -0.0116(19) -0.002(2) -0.002(2)
C2 0.033(2) 0.074(3) 0.052(2) -0.005(2) -0.003(2) -0.004(2)
C3 0.035(2) 0.069(3) 0.067(3) 0.010(2) -0.008(2) -0.004(2)
C4 0.043(2) 0.054(2) 0.077(3) -0.010(2) -0.004(3) -0.007(2)
C5 0.041(2) 0.056(2) 0.053(2) -0.0111(18) -0.004(2) -0.003(2)
C6 0.0284(19) 0.056(2) 0.052(2) -0.0138(17) -0.0038(18) -0.0010(19)
C7 0.057(3) 0.042(2) 0.048(2) -0.0078(18) 0.005(2) 0.0001(18)
C8 0.044(2) 0.047(2) 0.055(3) -0.006(2) 0.000(2) 0.0029(18)
C9 0.047(2) 0.047(2) 0.047(2) -0.0096(18) -0.0055(19) -0.0068(18)
C10 0.081(3) 0.065(3) 0.056(3) -0.011(2) 0.001(2) -0.028(3)
C11 0.042(2) 0.0454(19) 0.043(2) -0.0029(16) -0.002(2) 0.001(2)
C12 0.043(2) 0.0361(19) 0.036(2) -0.0017(16) 0.0032(17) 0.0008(16)
C13 0.044(2) 0.0355(18) 0.033(2) 0.0025(15) 0.0045(17) 0.0033(17)
C14 0.044(2) 0.0437(18) 0.0373(19) 0.0015(15) 0.0018(19) 0.0066(19)
C15 0.042(2) 0.0416(17) 0.0355(17) -0.0038(14) 0.0035(19) -0.0031(19)
C16 0.050(2) 0.0348(19) 0.056(2) 0.0058(18) -0.005(2) -0.0011(18)
C17 0.050(2) 0.044(2) 0.051(2) 0.0074(19) -0.011(2) 0.0052(18)
C18 0.036(2) 0.053(2) 0.049(2) -0.0032(16) 0.000(2) 0.000(2)
C19 0.037(2) 0.062(2) 0.046(2) 0.0035(18) 0.000(2) -0.003(2)
C20 0.034(2) 0.058(2) 0.060(2) 0.0067(18) -0.005(2) -0.007(2)
C21 0.045(2) 0.047(2) 0.071(3) -0.0065(19) -0.005(3) -0.002(2)
C22 0.043(2) 0.052(2) 0.051(2) -0.0082(17) -0.005(2) -0.002(2)
C23 0.0308(19) 0.053(2) 0.046(2) 0.0012(16) -0.0023(19) -0.002(2)
C24 0.055(3) 0.044(2) 0.054(3) -0.0047(19) 0.003(2) -0.0006(19)
C25 0.050(2) 0.042(2) 0.061(3) 0.002(2) -0.009(2) 0.0035(18)
C26 0.058(3) 0.049(2) 0.049(2) 0.0009(19) -0.011(2) -0.006(2)
C27 0.120(5) 0.079(3) 0.064(3) 0.017(3) -0.017(3) -0.044(4)
C28 0.064(3) 0.049(2) 0.045(2) 0.0066(17) -0.007(2) -0.001(2)
C29 0.051(2) 0.049(2) 0.039(2) 0.0014(18) 0.0015(19) -0.0006(19)
C30 0.054(3) 0.041(2) 0.040(2) 0.0071(17) 0.0006(19) -0.0005(19)
C31 0.049(2) 0.0502(19) 0.041(2) 0.0079(15) -0.002(2) 0.003(2)
C32 0.050(2) 0.048(2) 0.048(2) 0.0007(17) 0.005(2) -0.004(2)
C33 0.067(3) 0.046(2) 0.071(3) 0.017(2) -0.010(2) -0.006(2)
C34 0.064(3) 0.051(2) 0.065(3) 0.014(2) -0.013(2) 0.002(2)

loop_
_atom_type_symbol
_atom_type_description
_atom_type_scat_dispersion_real
_atom_type_scat_dispersion_imag
_atom_type_scat_source
C C 0.0033 0.0016 'International Tables Vol C Tables 4.2.6.8 and 6.1.1.4'
H H 0.0000 0.0000 'International Tables Vol C Tables 4.2.6.8 and 6.1.1.4'
N N 0.0061 0.0033 'International Tables Vol C Tables 4.2.6.8 and 6.1.1.4'
O O 0.0106 0.0060 'International Tables Vol C Tables 4.2.6.8 and 6.1.1.4'
S S 0.1246 0.1234 'International Tables Vol C Tables 4.2.6.8 and 6.1.1.4'
Br Br -0.2901 2.4595 'International Tables Vol C Tables 4.2.6.8 and 6.1.1.4'

loop_
_geom_angle_atom_site_label_1
_geom_angle_atom_site_label_2
_geom_angle_atom_site_label_3
_geom_angle
O2 S1 O1 118.92(19)
O2 S1 C7 106.9(2)
O1 S1 C7 110.03(19)
O2 S1 C6 107.84(18)
O1 S1 C6 108.27(18)
C7 S1 C6 103.78(19)
O7 S2 O8 118.73(18)
O7 S2 C24 107.29(19)
O8 S2 C24 109.76(19)
O7 S2 C23 107.84(17)
O8 S2 C23 108.44(18)
C24 S2 C23 103.74(19)
O6 N1 O5 123.1(3)
O6 N1 C15 118.4(3)
O5 N1 C15 118.4(3)
O12 N2 O11 123.5(4)
O12 N2 C32 118.5(4)
O11 N2 C32 118.0(4)
C11 O4 C9 116.1(3)
C28 O10 C26 115.4(3)
C6 C1 C2 119.8(4)
C6 C1 H1A 120.1
C2 C1 H1A 120.1
C3 C2 C1 118.8(4)
C3 C2 H2A 120.6
C1 C2 H2A 120.6
C2 C3 C4 122.1(4)
C2 C3 Br1 119.2(3)
C4 C3 Br1 118.7(3)
C5 C4 C3 119.2(4)
C5 C4 H4A 120.4
C3 C4 H4A 120.4
C4 C5 C6 119.3(4)
C4 C5 H5A 120.3
C6 C5 H5A 120.3
C1 C6 C5 120.8(4)
C1 C6 S1 120.0(3)
C5 C6 S1 119.2(3)
C8 C7 S1 126.2(3)
C8 C7 H7A 116.9
S1 C7 H7A 116.9
C7 C8 C9 129.3(4)
C7 C8 H8A 115.3
C9 C8 H8A 115.3
O4 C9 C8 107.9(3)
O4 C9 C10 106.1(3)
C8 C9 C10 111.6(3)
O4 C9 H9A 110.4
C8 C9 H9A 110.4
C10 C9 H9A 110.4
C9 C10 H10A 109.5
C9 C10 H10B 109.5
H10A C10 H10B 109.5
C9 C10 H10C 109.5
H10A C10 H10C 109.5
H10B C10 H10C 109.5
O3 C11 O4 123.5(4)
O3 C11 C12 123.8(3)
O4 C11 C12 112.7(3)
C13 C12 C17 120.0(4)
C13 C12 C11 121.6(3)
C17 C12 C11 118.4(3)
C12 C13 C14 119.9(3)
C12 C13 H13A 120.0
C14 C13 H13A 120.0
C15 C14 C13 118.0(4)
C15 C14 H14A 121.0
C13 C14 H14A 121.0
C14 C15 C16 123.3(4)
C14 C15 N1 117.9(3)
C16 C15 N1 118.8(3)
C17 C16 C15 117.9(3)
C17 C16 H16A 121.0
C15 C16 H16A 121.0
C16 C17 C12 120.9(4)
C16 C17 H17A 119.6
C12 C17 H17A 119.6
C23 C18 C19 119.4(3)
C23 C18 H18A 120.3
C19 C18 H18A 120.3
C20 C19 C18 118.9(4)
C20 C19 H19A 120.5
C18 C19 H19A 120.5
C19 C20 C21 122.4(4)
C19 C20 Br2 119.0(3)
C21 C20 Br2 118.6(3)
C22 C21 C20 118.6(3)
C22 C21 H21A 120.7
C20 C21 H21A 120.7
C21 C22 C23 119.8(4)
C21 C22 H22A 120.1
C23 C22 H22A 120.1
C18 C23 C22 121.0(3)
C18 C23 S2 119.3(3)
C22 C23 S2 119.7(3)
C25 C24 S2 127.0(3)
C25 C24 H24A 116.5
S2 C24 H24A 116.5
C24 C25 C26 129.4(4)
C24 C25 H25A 115.3
C26 C25 H25A 115.3
O10 C26 C25 107.1(3)
O10 C26 C27 105.8(3)
C25 C26 C27 112.5(4)
O10 C26 H26A 110.4
C25 C26 H26A 110.4
C27 C26 H26A 110.4
C26 C27 H27A 109.5
C26 C27 H27B 109.5
H27A C27 H27B 109.5
C26 C27 H27C 109.5
H27A C27 H27C 109.5
H27B C27 H27C 109.5
O9 C28 O10 124.6(4)
O9 C28 C29 123.5(4)
O10 C28 C29 111.9(4)
C30 C29 C34 119.5(4)
C30 C29 C28 122.4(4)
C34 C29 C28 118.1(4)
C29 C30 C31 120.3(4)
C29 C30 H30A 119.8
C31 C30 H30A 119.8
C30 C31 C32 118.0(4)
C30 C31 H31A 121.0
C32 C31 H31A 121.0
C33 C32 C31 122.9(4)
C33 C32 N2 119.2(4)
C31 C32 N2 118.0(4)
C32 C33 C34 118.1(4)
C32 C33 H33A 121.0
C34 C33 H33A 121.0
C33 C34 C29 121.2(4)
C33 C34 H34A 119.4
C29 C34 H34A 119.4

loop_
_geom_bond_atom_site_label_1
_geom_bond_atom_site_label_2
_geom_bond_distance
Br1 C3 1.895(4)
Br2 C20 1.893(4)
S1 O2 1.426(3)
S1 O1 1.433(3)
S1 C7 1.759(4)
S1 C6 1.763(4)
S2 O7 1.430(3)
S2 O8 1.430(3)
S2 C24 1.756(4)
S2 C23 1.762(3)
N1 O6 1.209(4)
N1 O5 1.213(4)
N1 C15 1.473(5)
N2 O12 1.201(5)
N2 O11 1.204(5)
N2 C32 1.480(6)
O3 C11 1.203(4)
O4 C11 1.331(4)
O4 C9 1.466(4)
O9 C28 1.196(5)
O10 C28 1.332(4)
O10 C26 1.469(5)
C1 C6 1.379(5)
C1 C2 1.380(5)
C1 H1A 0.9300
C2 C3 1.364(6)
C2 H2A 0.9300
C3 C4 1.381(6)
C4 C5 1.371(5)
C4 H4A 0.9300
C5 C6 1.383(5)
C5 H5A 0.9300
C7 C8 1.318(6)
C7 H7A 0.9300
C8 C9 1.492(5)
C8 H8A 0.9300
C9 C10 1.506(6)
C9 H9A 0.9800
C10 H10A 0.9600
C10 H10B 0.9600
C10 H10C 0.9600
C11 C12 1.490(5)
C12 C13 1.381(5)
C12 C17 1.392(5)
C13 C14 1.389(5)
C13 H13A 0.9300
C14 C15 1.374(5)
C14 H14A 0.9300
C15 C16 1.376(5)
C16 C17 1.363(5)
C16 H16A 0.9300
C17 H17A 0.9300
C18 C23 1.379(5)
C18 C19 1.382(5)
C18 H18A 0.9300
C19 C20 1.365(5)
C19 H19A 0.9300
C20 C21 1.379(6)
C21 C22 1.373(5)
C21 H21A 0.9300
C22 C23 1.380(5)
C22 H22A 0.9300
C24 C25 1.312(5)
C24 H24A 0.9300
C25 C26 1.493(6)
C25 H25A 0.9300
C26 C27 1.513(6)
C26 H26A 0.9800
C27 H27A 0.9600
C27 H27B 0.9600
C27 H27C 0.9600
C28 C29 1.495(6)
C29 C30 1.377(5)
C29 C34 1.383(6)
C30 C31 1.378(6)
C30 H30A 0.9300
C31 C32 1.382(5)
C31 H31A 0.9300
C32 C33 1.360(6)
C33 C34 1.365(6)
C33 H33A 0.9300
C34 H34A 0.9300

loop_
_geom_torsion_atom_site_label_1
_geom_torsion_atom_site_label_2
_geom_torsion_atom_site_label_3
_geom_torsion_atom_site_label_4
_geom_torsion
C6 C1 C2 C3 0.2(6)
C1 C2 C3 C4 -1.1(7)
C1 C2 C3 Br1 178.5(3)
C2 C3 C4 C5 1.0(7)
Br1 C3 C4 C5 -178.6(3)
C3 C4 C5 C6 0.1(7)
C2 C1 C6 C5 0.9(6)
C2 C1 C6 S1 -179.0(3)
C4 C5 C6 C1 -1.0(6)
C4 C5 C6 S1 178.9(3)
O2 S1 C6 C1 26.5(4)
O1 S1 C6 C1 156.3(3)
C7 S1 C6 C1 -86.8(4)
O2 S1 C6 C5 -153.4(3)
O1 S1 C6 C5 -23.6(4)
C7 S1 C6 C5 93.3(4)
O2 S1 C7 C8 145.9(4)
O1 S1 C7 C8 15.4(4)
C6 S1 C7 C8 -100.3(4)
S1 C7 C8 C9 -1.3(7)
C11 O4 C9 C8 -82.4(4)
C11 O4 C9 C10 157.9(3)
C7 C8 C9 O4 144.8(4)
C7 C8 C9 C10 -99.0(5)
C9 O4 C11 O3 -2.5(5)
C9 O4 C11 C12 177.2(3)
O3 C11 C12 C13 171.8(4)
O4 C11 C12 C13 -7.9(5)
O3 C11 C12 C17 -8.6(6)
O4 C11 C12 C17 171.7(3)
C17 C12 C13 C14 2.0(5)
C11 C12 C13 C14 -178.5(3)
C12 C13 C14 C15 -0.5(5)
C13 C14 C15 C16 -1.2(5)
C13 C14 C15 N1 178.6(3)
O6 N1 C15 C14 15.5(5)
O5 N1 C15 C14 -165.0(3)
O6 N1 C15 C16 -164.7(4)
O5 N1 C15 C16 14.8(5)
C14 C15 C16 C17 1.4(6)
N1 C15 C16 C17 -178.4(3)
C15 C16 C17 C12 0.1(6)
C13 C12 C17 C16 -1.8(6)
C11 C12 C17 C16 178.6(4)
C23 C18 C19 C20 -0.1(6)
C18 C19 C20 C21 -0.8(7)
C18 C19 C20 Br2 178.2(3)
C19 C20 C21 C22 0.3(7)
Br2 C20 C21 C22 -178.6(3)
C20 C21 C22 C23 1.0(6)
C19 C18 C23 C22 1.4(6)
C19 C18 C23 S2 -178.2(3)
C21 C22 C23 C18 -1.9(6)
C21 C22 C23 S2 177.7(3)
O7 S2 C23 C18 25.4(4)
O8 S2 C23 C18 155.2(3)
C24 S2 C23 C18 -88.1(4)
O7 S2 C23 C22 -154.2(3)
O8 S2 C23 C22 -24.4(4)
C24 S2 C23 C22 92.2(4)
O7 S2 C24 C25 143.6(4)
O8 S2 C24 C25 13.3(4)
C23 S2 C24 C25 -102.5(4)
S2 C24 C25 C26 -1.3(7)
C28 O10 C26 C25 -78.2(4)
C28 O10 C26 C27 161.6(4)
C24 C25 C26 O10 144.8(4)
C24 C25 C26 C27 -99.4(5)
C26 O10 C28 O9 -3.1(6)
C26 O10 C28 C29 176.1(3)
O9 C28 C29 C30 171.0(4)
O10 C28 C29 C30 -8.2(6)
O9 C28 C29 C34 -7.2(7)
O10 C28 C29 C34 173.6(4)
C34 C29 C30 C31 -0.2(6)
C28 C29 C30 C31 -178.3(4)
C29 C30 C31 C32 -0.5(6)
C30 C31 C32 C33 0.6(6)
C30 C31 C32 N2 -179.9(3)
O12 N2 C32 C33 176.0(4)
O11 N2 C32 C33 -3.4(6)
O12 N2 C32 C31 -3.5(6)
O11 N2 C32 C31 177.1(4)
C31 C32 C33 C34 0.1(7)
N2 C32 C33 C34 -179.4(4)
C32 C33 C34 C29 -0.9(7)
C30 C29 C34 C33 0.9(7)
C28 C29 C34 C33 179.2(4)

_cod_duplicate_entry 4024432
